data_2216733
loop_
_publ_author_name
'Chen, Juan'
'Cao, Ke-Ning'
'Guo, Jianping'

_publ_section_title
Dichloridobis{<i>N</i>-[(dimethylamino)dimethylsilyl]-2,6-dimethylanilido-\k^2^<i>N</i>,<i>N</i>'}hafnium(IV)
_journal_coeditor_code RK2062
_journal_issue 12
_journal_name_full 'Acta Crystallographica Section E'
_journal_page_first m3107
_journal_page_last m3107
_journal_paper_doi 10.1107/S1600536807059569
_journal_volume 63
_journal_year 2007
_chemical_formula_iupac '[Hf (C12 H21 N2 Si )2 Cl2]'
_chemical_formula_moiety 'C24 H42 Cl2 Hf N4 Si2'
_chemical_formula_sum 'C24 H42 Cl2 Hf N4 Si2'
_chemical_formula_weight 692.19
_chemical_name_systematic
;
Dichloridobis{N-[(dimethylamino)dimethylsilyl]-2,6-dimethylanilido-
\k^2^<i>N</i>,<i>N</i>'}hafnium(IV)
;
_space_group_IT_number 15
_symmetry_cell_setting monoclinic
_symmetry_space_group_name_Hall '-C 2yc'
_symmetry_space_group_name_H-M 'C 1 2/c 1'
_atom_sites_solution_hydrogens geom
_atom_sites_solution_primary direct
_atom_sites_solution_secondary difmap
_audit_creation_method SHELXL97
_cell_angle_alpha 90.00
_cell_angle_beta 112.117(4)
_cell_angle_gamma 90.00
_cell_formula_units_Z 4
_cell_length_a 16.074(6)
_cell_length_b 10.209(4)
_cell_length_c 18.736(7)
_cell_measurement_reflns_used 5767
_cell_measurement_temperature 203(2)
_cell_measurement_theta_max 27.531
_cell_measurement_theta_min 2.346
_cell_volume 2848.3(19)
_computing_cell_refinement 'SAINT  (Bruker, 2000)'
_computing_data_collection 'SMART  (Bruker, 2000)'
_computing_data_reduction 'SAINT  (Bruker, 2000)'
_computing_molecular_graphics 'SHELXTL/PC (Sheldrick, 1999)'
_computing_publication_material 'SHELXL97   (Sheldrick, 1997)'
_computing_structure_refinement 'SHELXL97   (Sheldrick, 1997)'
_computing_structure_solution 'SHELXS97   (Sheldrick, 1997)'
_diffrn_ambient_temperature 203(2)
_diffrn_measured_fraction_theta_full 0.997
_diffrn_measured_fraction_theta_max 0.997
_diffrn_measurement_device_type 'Bruker SMART area-detector diffractometer'
_diffrn_measurement_method '\f-- and \w--scan'
_diffrn_radiation_monochromator graphite
_diffrn_radiation_source 'fine--focus sealed tube'
_diffrn_radiation_type MoK\a
_diffrn_radiation_wavelength 0.71073
_diffrn_reflns_av_R_equivalents 0.0350
_diffrn_reflns_av_sigmaI/netI 0.0436
_diffrn_reflns_limit_h_max 18
_diffrn_reflns_limit_h_min -19
_diffrn_reflns_limit_k_max 11
_diffrn_reflns_limit_k_min -12
_diffrn_reflns_limit_l_max 14
_diffrn_reflns_limit_l_min -22
_diffrn_reflns_number 6574
_diffrn_reflns_theta_full 25.00
_diffrn_reflns_theta_max 25.00
_diffrn_reflns_theta_min 2.35
_diffrn_standards_decay_% 7.70
_exptl_absorpt_coefficient_mu 3.954
_exptl_absorpt_correction_T_max 0.8268
_exptl_absorpt_correction_T_min 0.6932
_exptl_absorpt_correction_type multi-scan
_exptl_absorpt_process_details '(SADABS; Sheldrick, 1996)'
_exptl_crystal_colour Colourless
_exptl_crystal_density_diffrn 1.614
_exptl_crystal_density_method 'not measured'
_exptl_crystal_description Block
_exptl_crystal_F_000 1392
_exptl_crystal_size_max 0.10
_exptl_crystal_size_mid 0.10
_exptl_crystal_size_min 0.05
_refine_diff_density_max 1.742
_refine_diff_density_min -1.440
_refine_ls_extinction_coef 0.00099(12)
_refine_ls_extinction_expression Fc^*^=kFc[1+0.001xFc^2^\l^3^/sin(2\q)]^-1/4^
_refine_ls_extinction_method SHELXL
_refine_ls_goodness_of_fit_ref 1.034
_refine_ls_hydrogen_treatment constr
_refine_ls_matrix_type full
_refine_ls_number_parameters 153
_refine_ls_number_reflns 2510
_refine_ls_number_restraints 0
_refine_ls_restrained_S_all 1.034
_refine_ls_R_factor_all 0.0326
_refine_ls_R_factor_gt 0.0314
_refine_ls_shift/su_max 0.001
_refine_ls_shift/su_mean 0.000
_refine_ls_structure_factor_coef Fsqd
_refine_ls_weighting_details 'calc w=1/[\s^2^(Fo^2^)+(0.0404P)^2^+9.7887P] where P=(Fo^2^+2Fc^2^)/3'
_refine_ls_weighting_scheme calc
_refine_ls_wR_factor_gt 0.0801
_refine_ls_wR_factor_ref 0.0810
_reflns_number_gt 2428
_reflns_number_total 2510
_reflns_threshold_expression >2\s(I)
_cod_data_source_file rk2062.cif
_cod_data_source_block I
_cod_depositor_comments
;
The following automatic conversions were performed:
'_symmetry_cell_setting' value 'Monoclinic' changed to 'monoclinic'
according to '/home/saulius/struct/CIF-dictionaries/cif_core.dic'
dictionary named 'cif_core.dic' version 2.4.1 from 2010-06-29.

Automatic conversion script
Id: cif_fix_enum 1527 2010-12-29 10:47:43Z saulius 

The following automatic conversions were performed:

'_symmetry_cell_setting' value 'Monoclinic' changed to 'monoclinic'
according to /home/saulius/struct/CIF-dictionaries/cif_core.dic
dictionary named 'cif_core.dic' version 2.4.1 from 2010-06-29.

Automatic conversion script
Id: cif_fix_values 1715 2011-07-08 13:25:40Z adriana 
;
_cod_original_cell_volume 2848.4(18)
_cod_original_sg_symbol_H-M 'C 2/c'
_cod_database_code 2216733
_cod_database_fobs_code 2216733

loop_
_symmetry_equiv_pos_as_xyz
'x, y, z'
'-x, y, -z+1/2'
'x+1/2, y+1/2, z'
'-x+1/2, y+1/2, -z+1/2'
'-x, -y, -z'
'x, -y, z-1/2'
'-x+1/2, -y+1/2, -z'
'x+1/2, -y+1/2, z-1/2'

loop_
_atom_site_type_symbol
_atom_site_label
_atom_site_fract_x
_atom_site_fract_y
_atom_site_fract_z
_atom_site_U_iso_or_equiv
_atom_site_adp_type
_atom_site_calc_flag
_atom_site_refinement_flags
_atom_site_occupancy
Hf Hf1 0.5000 0.73483(2) 0.7500 0.02959(14) Uani d S 1
Cl Cl1 0.60246(9) 0.57611(12) 0.83593(8) 0.0482(3) Uani d . 1
Si Si1 0.53880(8) 0.80201(14) 0.60910(8) 0.0341(3) Uani d . 1
N N1 0.4877(2) 0.8749(3) 0.6645(2) 0.0280(8) Uani d . 1
N N2 0.5989(3) 0.6903(4) 0.6840(2) 0.0373(9) Uani d . 1
C C1 0.4422(3) 0.9973(4) 0.6421(2) 0.0277(9) Uani d . 1
C C2 0.4898(3) 1.1150(4) 0.6592(2) 0.0309(9) Uani d . 1
C C3 0.4435(4) 1.2323(4) 0.6394(3) 0.0367(11) Uani d . 1
H H3A 0.4757 1.3114 0.6520 0.044 Uiso calc R 1
C C4 0.3524(4) 1.2361(4) 0.6022(3) 0.0400(12) Uani d . 1
H H4A 0.3220 1.3167 0.5901 0.048 Uiso calc R 1
C C5 0.3060(3) 1.1205(5) 0.5826(3) 0.0361(10) Uani d . 1
H H5A 0.2435 1.1228 0.5557 0.043 Uiso calc R 1
C C6 0.3487(3) 1.0006(5) 0.6012(2) 0.0322(10) Uani d . 1
C C7 0.5897(3) 1.1225(5) 0.6996(3) 0.0352(10) Uani d . 1
H H7A 0.6174 1.1279 0.6618 0.053 Uiso calc R 1
H H7B 0.6112 1.0447 0.7310 0.053 Uiso calc R 1
H H7C 0.6053 1.1996 0.7323 0.053 Uiso calc R 1
C C8 0.2938(3) 0.8783(5) 0.5747(3) 0.0476(13) Uani d . 1
H H8A 0.2540 0.8683 0.6025 0.071 Uiso calc R 1
H H8B 0.3334 0.8031 0.5845 0.071 Uiso calc R 1
H H8C 0.2584 0.8845 0.5199 0.071 Uiso calc R 1
C C9 0.6134(3) 0.9025(5) 0.5765(3) 0.0442(12) Uani d . 1
H H9A 0.5982 0.8890 0.5218 0.066 Uiso calc R 1
H H9B 0.6753 0.8770 0.6046 0.066 Uiso calc R 1
H H9C 0.6058 0.9943 0.5861 0.066 Uiso calc R 1
C C10 0.4649(4) 0.7144(6) 0.5218(3) 0.0509(14) Uani d . 1
H H10A 0.4802 0.7395 0.4783 0.076 Uiso calc R 1
H H10B 0.4028 0.7370 0.5113 0.076 Uiso calc R 1
H H10C 0.4730 0.6207 0.5300 0.076 Uiso calc R 1
C C11 0.6884(4) 0.7404(5) 0.7317(4) 0.0527(15) Uani d . 1
H H11A 0.7298 0.7234 0.7063 0.079 Uiso calc R 1
H H11B 0.7095 0.6970 0.7814 0.079 Uiso calc R 1
H H11C 0.6849 0.8340 0.7390 0.079 Uiso calc R 1
C C12 0.6097(4) 0.5532(5) 0.6616(4) 0.0588(16) Uani d . 1
H H12A 0.6518 0.5517 0.6357 0.088 Uiso calc R 1
H H12B 0.5520 0.5199 0.6272 0.088 Uiso calc R 1
H H12C 0.6324 0.4989 0.7074 0.088 Uiso calc R 1

loop_
_atom_site_aniso_label
_atom_site_aniso_U_11
_atom_site_aniso_U_22
_atom_site_aniso_U_33
_atom_site_aniso_U_12
_atom_site_aniso_U_13
_atom_site_aniso_U_23
Hf1 0.02721(18) 0.02347(18) 0.0387(2) 0.000 0.01318(12) 0.000
Cl1 0.0491(7) 0.0331(6) 0.0634(8) 0.0120(5) 0.0225(6) 0.0153(6)
Si1 0.0308(6) 0.0344(7) 0.0372(7) 0.0026(5) 0.0129(5) -0.0024(5)
N1 0.0227(17) 0.0279(19) 0.0297(18) 0.0008(13) 0.0056(14) 0.0014(15)
N2 0.033(2) 0.033(2) 0.048(2) 0.0074(17) 0.0184(18) 0.0058(18)
C1 0.026(2) 0.031(2) 0.024(2) 0.0005(17) 0.0069(17) -0.0024(17)
C2 0.029(2) 0.035(2) 0.027(2) -0.0016(17) 0.0092(18) 0.0008(18)
C3 0.044(3) 0.027(2) 0.038(3) -0.0012(18) 0.014(2) 0.0016(18)
C4 0.042(3) 0.037(3) 0.039(3) 0.009(2) 0.012(2) 0.004(2)
C5 0.027(2) 0.046(3) 0.030(2) 0.0072(19) 0.0058(18) 0.001(2)
C6 0.028(2) 0.036(2) 0.031(2) 0.0004(18) 0.0089(18) -0.0032(18)
C7 0.031(2) 0.036(3) 0.036(2) -0.0066(18) 0.0085(19) -0.004(2)
C8 0.029(2) 0.044(3) 0.056(3) -0.005(2) 0.000(2) -0.011(2)
C9 0.046(3) 0.045(3) 0.045(3) 0.003(2) 0.022(2) 0.002(2)
C10 0.056(3) 0.052(3) 0.041(3) -0.007(3) 0.014(3) -0.014(3)
C11 0.030(3) 0.064(4) 0.059(4) 0.011(2) 0.011(3) 0.015(3)
C12 0.070(4) 0.036(3) 0.084(4) 0.019(3) 0.045(3) 0.006(3)

loop_
_atom_type_symbol
_atom_type_description
_atom_type_scat_dispersion_real
_atom_type_scat_dispersion_imag
_atom_type_scat_source
C C 0.0033 0.0016 'International Tables Vol C Tables 4.2.6.8 and 6.1.1.4'
H H 0.0000 0.0000 'International Tables Vol C Tables 4.2.6.8 and 6.1.1.4'
N N 0.0061 0.0033 'International Tables Vol C Tables 4.2.6.8 and 6.1.1.4'
Si Si 0.0817 0.0704 'International Tables Vol C Tables 4.2.6.8 and 6.1.1.4'
Hf Hf -0.5830 6.1852 'International Tables Vol C Tables 4.2.6.8 and 6.1.1.4'
Cl Cl 0.1484 0.1585 'International Tables Vol C Tables 4.2.6.8 and 6.1.1.4'

loop_
_geom_angle_atom_site_label_1
_geom_angle_atom_site_label_2
_geom_angle_atom_site_label_3
_geom_angle_site_symmetry_1
_geom_angle_site_symmetry_3
_geom_angle
N1 Hf1 N1 2_656 . 94.2(2)
N1 Hf1 N2 2_656 . 129.21(14)
N1 Hf1 N2 . . 68.04(14)
N1 Hf1 N2 2_656 2_656 68.04(14)
N1 Hf1 N2 . 2_656 129.21(14)
N2 Hf1 N2 . 2_656 158.1(2)
N1 Hf1 Cl1 2_656 2_656 143.43(10)
N1 Hf1 Cl1 . 2_656 95.91(10)
N2 Hf1 Cl1 . 2_656 87.01(11)
N2 Hf1 Cl1 2_656 2_656 78.46(10)
N1 Hf1 Cl1 2_656 . 95.91(10)
N1 Hf1 Cl1 . . 143.43(10)
N2 Hf1 Cl1 . . 78.46(10)
N2 Hf1 Cl1 2_656 . 87.01(11)
Cl1 Hf1 Cl1 2_656 . 96.60(7)
N1 Hf1 Si1 2_656 2_656 33.65(10)
N1 Hf1 Si1 . 2_656 121.48(10)
N2 Hf1 Si1 . 2_656 153.13(10)
N2 Hf1 Si1 2_656 2_656 36.33(10)
Cl1 Hf1 Si1 2_656 2_656 114.79(4)
Cl1 Hf1 Si1 . 2_656 83.32(5)
N1 Si1 N2 . . 92.40(18)
N1 Si1 C9 . . 118.5(2)
N2 Si1 C9 . . 112.8(2)
N1 Si1 C10 . . 116.7(2)
N2 Si1 C10 . . 111.3(3)
C9 Si1 C10 . . 104.9(3)
C1 N1 Si1 . . 120.6(3)
C1 N1 Hf1 . . 135.3(3)
Si1 N1 Hf1 . . 103.71(17)
C11 N2 C12 . . 107.9(4)
C11 N2 Si1 . . 111.8(3)
C12 N2 Si1 . . 117.7(4)
C11 N2 Hf1 . . 107.9(4)
C12 N2 Hf1 . . 119.6(3)
Si1 N2 Hf1 . . 90.94(16)
C2 C1 C6 . . 119.1(4)
C2 C1 N1 . . 120.6(4)
C6 C1 N1 . . 120.3(4)
C3 C2 C1 . . 119.4(4)
C3 C2 C7 . . 117.2(4)
C1 C2 C7 . . 123.4(4)
C4 C3 C2 . . 121.8(4)
C4 C3 H3A . . 119.1
C2 C3 H3A . . 119.1
C3 C4 C5 . . 118.9(4)
C3 C4 H4A . . 120.6
C5 C4 H4A . . 120.6
C4 C5 C6 . . 121.8(4)
C4 C5 H5A . . 119.1
C6 C5 H5A . . 119.1
C5 C6 C1 . . 119.0(4)
C5 C6 C8 . . 118.6(4)
C1 C6 C8 . . 122.4(4)
C2 C7 H7A . . 109.5
C2 C7 H7B . . 109.5
H7A C7 H7B . . 109.5
C2 C7 H7C . . 109.5
H7A C7 H7C . . 109.5
H7B C7 H7C . . 109.5
C6 C8 H8A . . 109.5
C6 C8 H8B . . 109.5
H8A C8 H8B . . 109.5
C6 C8 H8C . . 109.5
H8A C8 H8C . . 109.5
H8B C8 H8C . . 109.5
Si1 C9 H9A . . 109.5
Si1 C9 H9B . . 109.5
H9A C9 H9B . . 109.5
Si1 C9 H9C . . 109.5
H9A C9 H9C . . 109.5
H9B C9 H9C . . 109.5
Si1 C10 H10A . . 109.5
Si1 C10 H10B . . 109.5
H10A C10 H10B . . 109.5
Si1 C10 H10C . . 109.5
H10A C10 H10C . . 109.5
H10B C10 H10C . . 109.5
N2 C11 H11A . . 109.5
N2 C11 H11B . . 109.5
H11A C11 H11B . . 109.5
N2 C11 H11C . . 109.5
H11A C11 H11C . . 109.5
H11B C11 H11C . . 109.5
N2 C12 H12A . . 109.5
N2 C12 H12B . . 109.5
H12A C12 H12B . . 109.5
N2 C12 H12C . . 109.5
H12A C12 H12C . . 109.5
H12B C12 H12C . . 109.5

loop_
_geom_bond_atom_site_label_1
_geom_bond_atom_site_label_2
_geom_bond_site_symmetry_2
_geom_bond_distance
Hf1 N1 2_656 2.100(4)
Hf1 N1 . 2.100(4)
Hf1 N2 . 2.397(4)
Hf1 N2 2_656 2.397(4)
Hf1 Cl1 2_656 2.4359(13)
Hf1 Cl1 . 2.4359(13)
Hf1 Si1 2_656 3.0114(16)
Si1 N1 . 1.717(4)
Si1 N2 . 1.784(4)
Si1 C9 . 1.848(5)
Si1 C10 . 1.851(5)
N1 C1 . 1.429(5)
N2 C11 . 1.470(7)
N2 C12 . 1.489(7)
C1 C2 . 1.395(6)
C1 C6 . 1.407(6)
C2 C3 . 1.384(6)
C2 C7 . 1.498(6)
C3 C4 . 1.365(8)
C3 H3A . 0.9400
C4 C5 . 1.371(7)
C4 H4A . 0.9400
C5 C6 . 1.382(6)
C5 H5A . 0.9400
C6 C8 . 1.501(6)
C7 H7A . 0.9700
C7 H7B . 0.9700
C7 H7C . 0.9700
C8 H8A . 0.9700
C8 H8B . 0.9700
C8 H8C . 0.9700
C9 H9A . 0.9700
C9 H9B . 0.9700
C9 H9C . 0.9700
C10 H10A . 0.9700
C10 H10B . 0.9700
C10 H10C . 0.9700
C11 H11A . 0.9700
C11 H11B . 0.9700
C11 H11C . 0.9700
C12 H12A . 0.9700
C12 H12B . 0.9700
C12 H12C . 0.9700
